data_1554069
loop_
_publ_author_name
'Williams, P. Andrew'
'Hughes, Colan E.'
'Martin, Jean'
'Courvoisier, Emilie'
'Buanz, Asma B. M.'
'Gaisford, Simon'
'Harris, Kenneth D. M.'

_publ_section_title
;
 Understanding the Solid-State Hydration Behavior of a Common Amino Acid:
 Identification, Structural Characterization, and Hydration/Dehydration
 Processes of New Hydrate Phases of l-Lysine
;
_journal_issue 17
_journal_name_full 'The Journal of Physical Chemistry C'
_journal_page_first 9385
_journal_paper_doi 10.1021/acs.jpcc.5b12420
_journal_volume 120
_journal_year 2016
_chemical_formula_sum 'C6 H16 N2 O3'
_chemical_formula_weight 164.20
_space_group_IT_number 19
_space_group_name_Hall 'P 2ac 2ab'
_space_group_name_H-M_alt 'P 21 21 21'
_symmetry_cell_setting orthorhombic
_symmetry_space_group_name_H-M 'P 21 21 21'
_audit_creation_date 2016-01-18T15:03
_audit_creation_method 'from EXP file using GSAS2CIF'
_audit_update_record ' 2016-01-18T15:03  Initial CIF as created by GSAS2CIF'
_cell_angle_alpha 90.0
_cell_angle_beta 90.0
_cell_angle_gamma 90.0
_cell_formula_units_Z 4
_cell_length_a 5.93493(10)
_cell_length_b 6.94133(11)
_cell_length_c 20.5754(6)
_cell_volume 847.63(3)
_computing_structure_refinement GSAS
_diffrn_ambient_temperature 294
_diffrn_radiation_polarisn_ratio 0.55
_diffrn_radiation_probe x-ray
_diffrn_radiation_wavelength 1.5406
_exptl_absorpt_correction_T_max 1.00000
_exptl_absorpt_correction_T_min 1.00000
_exptl_absorpt_process_details
;   GSAS Absorption/surface roughness correction: function number 0
 No correction is applied.
;
_pd_block_id 2016-01-18T15:03|LYSMH1||
_pd_calc_method 'Rietveld Refinement'
_pd_instr_location ' ?'
_pd_meas_2theta_range_inc 0.01707
_pd_meas_2theta_range_max 70.00196
_pd_meas_2theta_range_min 4.0
_pd_meas_number_of_points 3868
_pd_phase_name 'L-Lysine monohydrate'
_pd_proc_2theta_range_inc 0.01707
_pd_proc_2theta_range_max 70.00188
_pd_proc_2theta_range_min 3.99993
_pd_proc_info_datetime 2016-01-18T15:03:56
_pd_proc_info_excluded_regions ' ?'
_pd_proc_ls_background_function
;   GSAS Background function number 1 with 28 terms.
 Shifted Chebyshev function of 1st kind
      1:    2281.62     2:   -2522.20     3:    953.672     4:   -194.147    
      5:    26.4860     6:   -88.6565     7:    220.146     8:   -238.868    
      9:    131.124    10:   -9.22619    11:   -43.7078    12:    43.2660    
     13:   -36.1987    14:    7.71650    15:    24.4820    16:   -13.8541    
     17:   -3.92460    18:   -7.39199    19:    11.6037    20:    5.93645    
     21:   -27.1285    22:    22.9539    23:   -1.77156    24:   -15.3220    
     25:    16.8668    26:   -14.1642    27:    6.31065    28:    5.95675    
;
_pd_proc_ls_peak_cutoff 0.00500
_pd_proc_ls_pref_orient_corr
;   March-Dollase
 AXIS  1 Ratio=   1.19483  h= 0.000  k= 0.000  l= 1.000
 Prefered orientation correction range: Min=   0.58624, Max=   1.30605
;
_pd_proc_ls_profile_function
;
 CW Profile function number 3 with  19 terms
 Pseudovoigt profile coefficients as parameterized in
 P. Thompson, D.E. Cox & J.B. Hastings (1987). J. Appl. Cryst.,20,79-83.
 Asymmetry correction of L.W. Finger, D.E. Cox & A. P. Jephcoat (1994).
 J. Appl. Cryst.,27,892-900.
 #1(GU)   =   95.341 #2(GV)   =  -15.554 #3(GW)   =    4.198
 #4(GP)   =    0.000 #5(LX)   =    0.013 #6(LY)   =    6.359
 #7(S/L)  =   0.0272 #8(H/L)  =   0.0205
 #9(trns) =     0.00 #10(shft)=   0.0000
 #11(stec)=     0.00 #12(ptec)=     0.00 #13(sfec)=     0.00
 #14(L11) =   -0.051 #15(L22) =    0.112 #16(L33) =    0.015
 #17(L12) =    0.031 #18(L13) =   -0.019 #19(L23) =    0.014
 Peak tails are ignored  where the intensity is below 0.0050 times the peak
   Aniso. broadening axis   0.0   0.0   1.0
;
_pd_proc_ls_prof_R_factor 0.0213
_pd_proc_ls_prof_wR_expected 0.0212
_pd_proc_ls_prof_wR_factor 0.0288
_pd_proc_number_of_points 3868
_pd_spec_mounting ' ?'
_refine_ls_goodness_of_fit_all 1.47
_refine_ls_matrix_type full
_refine_ls_number_parameters 101
_refine_ls_number_restraints 74
_refine_ls_R_Fsqd_factor 0.09509
_refine_ls_shift/su_max 0.08
_refine_ls_shift/su_mean 0.00
_reflns_d_resolution_high 1.346
_reflns_d_resolution_low 10.288
_reflns_limit_h_max 4
_reflns_limit_h_min 0
_reflns_limit_k_max 5
_reflns_limit_k_min 0
_reflns_limit_l_max 15
_reflns_limit_l_min 0
_reflns_number_total 243
_cod_data_source_file jp5b12420_si_003.cif
_cod_data_source_block LYSMH1_publ
_cod_original_cell_volume 847.63(4)
_cod_database_code 1554069
_gsas_exptl_extinct_corr_t_min 1.00000
_gsas_exptl_extinct_corr_t_max 1.00000

loop_
_symmetry_equiv_pos_site_id
_symmetry_equiv_pos_as_xyz
1 +x,+y,+z
2 +x+1/2,-y+1/2,-z
3 -x,+y+1/2,-z+1/2
4 -x+1/2,-y,+z+1/2

loop_
_atom_site_type_symbol
_atom_site_label
_atom_site_fract_x
_atom_site_fract_y
_atom_site_fract_z
_atom_site_occupancy
_atom_site_thermal_displace_type
_atom_site_U_iso_or_equiv
_atom_site_symmetry_multiplicity
O O1 1.1747(6) 0.8997(5) 0.48494(26) 1.0 Uiso 0.0300(10) 4
O O2 1.3433(7) 0.8828(5) 0.38707(26) 1.0 Uiso 0.0300(10) 4
C C3 1.1733(5) 0.88228(22) 0.42255(19) 1.0 Uiso 0.0300(10) 4
N N4 0.7726(6) 0.9434(7) 0.43420(30) 1.0 Uiso 0.0300(10) 4
H H5 0.778(5) 0.872(4) 0.4781(7) 1.0 Uiso 0.0359(13) 4
H H6 0.6138(9) 0.930(5) 0.4141(10) 1.0 Uiso 0.0359(13) 4
H H7 0.8079(35) 1.0875(15) 0.4415(14) 1.0 Uiso 0.0359(13) 4
H H8 0.9076(9) 0.7047(4) 0.38240(33) 1.0 Uiso 0.0359(13) 4
C C9 0.9433(6) 0.8588(4) 0.38915(23) 1.0 Uiso 0.0300(10) 4
H H10 0.8949(23) 1.1143(6) 0.33134(35) 1.0 Uiso 0.0359(13) 4
H H11 1.0966(9) 0.9484(20) 0.29918(31) 1.0 Uiso 0.0359(13) 4
C C12 0.9319(9) 0.9610(8) 0.32326(22) 1.0 Uiso 0.0300(10) 4
H H13 0.5850(9) 0.9101(25) 0.29898(33) 1.0 Uiso 0.0359(13) 4
H H14 0.7727(25) 0.7192(8) 0.2770(5) 1.0 Uiso 0.0359(13) 4
C C15 0.7520(9) 0.8765(10) 0.27891(22) 1.0 Uiso 0.0300(10) 4
C C16 0.7673(11) 0.9567(9) 0.21064(22) 1.0 Uiso 0.0300(10) 4
H H17 0.9389(10) 0.9345(26) 0.19206(31) 1.0 Uiso 0.0359(13) 4
H H18 0.7314(31) 1.1120(7) 0.2120(5) 1.0 Uiso 0.0359(13) 4
C C19 0.6021(9) 0.8599(11) 0.16552(24) 1.0 Uiso 0.0300(10) 4
H H20 0.6262(28) 0.7031(9) 0.1680(4) 1.0 Uiso 0.0359(13) 4
H H21 0.4298(8) 0.8951(28) 0.18106(34) 1.0 Uiso 0.0359(13) 4
N N22 0.6344(9) 0.9249(7) 0.09724(28) 1.0 Uiso 0.0300(10) 4
H H23 0.4980(23) 0.8891(30) 0.0706(5) 1.0 Uiso 0.0359(13) 4
H H24 0.655(4) 1.0692(9) 0.0964(4) 1.0 Uiso 0.0359(13) 4
O O25 0.4266(9) 0.1756(8) 0.5494(4) 1.0 Uiso 0.0434(26) 4
H H26 0.573(6) 0.134(8) 0.565(4) 1.0 Uiso 0.0520(31) 4
H H27 0.376(5) 0.075(7) 0.5206(21) 1.0 Uiso 0.0520(31) 4

loop_
_atom_type_symbol
_atom_type_number_in_cell
_atom_type_scat_dispersion_real
_atom_type_scat_dispersion_imag
_atom_type_scat_Cromer_Mann_a1
_atom_type_scat_Cromer_Mann_a2
_atom_type_scat_Cromer_Mann_a3
_atom_type_scat_Cromer_Mann_a4
_atom_type_scat_Cromer_Mann_b1
_atom_type_scat_Cromer_Mann_b2
_atom_type_scat_Cromer_Mann_b3
_atom_type_scat_Cromer_Mann_b4
_atom_type_scat_Cromer_Mann_c
_atom_type_scat_source
O 12.0 0.000 0.000 3.04850 13.2771 2.28680 5.70110 1.54630 0.32390 0.86700 32.9089 0.25080 International_Tables_Vol_C
C 24.0 0.000 0.000 2.31000 20.8439 1.02000 10.2075 1.58860 0.56870 0.86500 51.6512 0.21560 International_Tables_Vol_C
N 8.0 0.000 0.000 12.2126 0.00570 3.13220 9.89330 2.01250 28.9975 1.16630 0.58260 -11.529 International_Tables_Vol_C
H 64.0 0.000 0.000 0.49300 10.5109 0.32291 26.1257 0.14019 3.14236 0.04081 57.7997 0.00304 International_Tables_Vol_C
